data_1563203
loop_
_publ_author_name
'Verbraeken, Maarten C.'
'Suard, Emmanuelle'
'Irvine, John T.S.'

_publ_section_title
;
 Order and disorder in Ca2ND0.90H0.10--A structural and thermal study
;
_journal_issue 8
_journal_name_full 'Journal of Solid State Chemistry'
_journal_page_first 2088
_journal_page_last 2096
_journal_paper_doi 10.1016/j.jssc.2011.05.062
_journal_volume 184
_journal_year 2011
_chemical_formula_structural Ca2ND
_chemical_formula_sum 'Ca2 D0.9 H0.1 N'
_chemical_formula_weight 96.08
_chemical_name_common 'Calcium nitride deuteride'
_space_group_IT_number 166
_space_group_name_Hall '-R 3 2"'
_space_group_name_H-M_alt 'R -3 m :H'
_symmetry_cell_setting rhombohedral
_symmetry_space_group_name_Hall '-R 3 2"'
_symmetry_space_group_name_H-M 'R -3 m :H'
_cell_angle_alpha 90.00000
_cell_angle_beta 90.00000
_cell_angle_gamma 120.00000
_cell_formula_units_Z 3
_cell_length_a 3.61525(1)
_cell_length_b 3.61525(1)
_cell_length_c 17.71161(121)
_cell_measurement_temperature 723
_cell_volume 200.477(14)
_computing_structure_refinement FULLPROF
_diffrn_ambient_temperature 293
_diffrn_radiation_type 'Constant Wavelength Neutron Diffraction'
_diffrn_radiation_wavelength 1.91137
_diffrn_source 'nuclear reactor'
_diffrn_source_type 'D1A, ILL Grenoble'
_pd_instr_location 'ILL, Grenoble'
_pd_meas_2theta_range_inc 0.050000
_pd_meas_2theta_range_max 157.45000
_pd_meas_2theta_range_min -22.00000
_pd_meas_number_of_points 3590
_pd_meas_scan_method Step
_pd_proc_2theta_range_inc 0.050000
_pd_proc_2theta_range_max 157.3345
_pd_proc_2theta_range_min -22.1155
_pd_proc_info_excluded_regions '-22.000 - 10.000'
_pd_proc_ls_prof_R_factor 3.1186
_pd_proc_ls_prof_wR_expected 2.6971
_pd_proc_ls_prof_wR_factor 3.8523
_pd_proc_wavelength 1.911365
_pd_spec_mounting 'Vanadium can'
_pd_spec_mount_mode Transmission
_refine_ls_number_parameters 17
_refine_ls_number_reflns 46
_refine_ls_number_restraints 0
_refine_ls_R_I_factor 6.3281
_cod_data_source_file Ca2ND_450C.cif
_cod_data_source_block Ca2ND_ordered
_cod_depositor_comments
;
The following automatic conversions were performed:

data item '_symmetry_cell_setting' value 'Rhombohedral' was changed
to 'rhombohedral' in accordance with the built-in table derived from
the CIF Core dictionary named 'cif_core.dic' version 2.4.5 last
updated on 2014-11-21.

Automatic conversion script
Id: cif_fix_values 8369 2020-08-20 11:38:08Z andrius 
;
_cod_original_sg_symbol_Hall '-R 3 2'
_cod_original_sg_symbol_H-M 'R -3 M'
_cod_original_formula_sum 'Ca2 N1 D0.9 H0.1'
_cod_database_code 1563203
_pd_proc_ls_prof_cr_factor 21.2275
_pd_proc_ls_prof_cwr_factor 13.6222
_pd_proc_ls_prof_cwr_expected 9.5371
_pd_proc_ls_prof_chi2 2.0402
_pd_proc_ls_prof_echi2 2.1270

loop_
_symmetry_equiv_pos_as_xyz
x,y,z
-y,x-y,z
-x+y,-x,z
-y,-x,z
-x+y,y,z
x,x-y,z
-x,-y,-z
y,-x+y,-z
x-y,x,-z
y,x,-z
x-y,-y,-z
-x,-x+y,-z
x+2/3,y+1/3,z+1/3
-y+2/3,x-y+1/3,z+1/3
-x+y+2/3,-x+1/3,z+1/3
-y+2/3,-x+1/3,z+1/3
-x+y+2/3,y+1/3,z+1/3
x+2/3,x-y+1/3,z+1/3
-x+2/3,-y+1/3,-z+1/3
y+2/3,-x+y+1/3,-z+1/3
x-y+2/3,x+1/3,-z+1/3
y+2/3,x+1/3,-z+1/3
x-y+2/3,-y+1/3,-z+1/3
-x+2/3,-x+y+1/3,-z+1/3
x+1/3,y+2/3,z+2/3
-y+1/3,x-y+2/3,z+2/3
-x+y+1/3,-x+2/3,z+2/3
-y+1/3,-x+2/3,z+2/3
-x+y+1/3,y+2/3,z+2/3
x+1/3,x-y+2/3,z+2/3
-x+1/3,-y+2/3,-z+2/3
y+1/3,-x+y+2/3,-z+2/3
x-y+1/3,x+2/3,-z+2/3
y+1/3,x+2/3,-z+2/3
x-y+1/3,-y+2/3,-z+2/3
-x+1/3,-x+y+2/3,-z+2/3

loop_
_atom_site_label
_atom_site_fract_x
_atom_site_fract_y
_atom_site_fract_z
_atom_site_U_iso_or_equiv
_atom_site_occupancy
_atom_site_adp_type
_atom_site_type_symbol
N1 0.00000 0.00000 0.50000 0.0263(8) 1.00000 Uiso N
D1 0.00000 0.00000 0.00000 0.087(3) 0.809(11) Uiso D
H1 0.00000 0.00000 0.00000 0.087(3) 0.090(11) Uiso H
Ca1 0.00000 0.00000 0.2412(3) 0.0256(9) 1.00000 Uiso CA
D2 0.00000 0.00000 0.080(4) 0.087(3) 0.045(5) Uiso D
H2 0.00000 0.00000 0.080(4) 0.087(3) 0.005(5) Uiso H

loop_
_atom_type_symbol
_atom_type_scat_length_neutron
_atom_type_scat_source
CA 0.47000 V.F._Sears_Neutron_News_3_26_(1992)
N 0.93600 V.F._Sears_Neutron_News_3_26_(1992)
D 0.66710 V.F._Sears_Neutron_News_3_26_(1992)
H -0.37406 V.F._Sears_Neutron_News_3_26_(1992)

loop_
_geom_angle_atom_site_label_1
_geom_angle_atom_site_label_2
_geom_angle_atom_site_label_3
_geom_angle
N1 Ca1 N1 94.09(2)
N1 Ca1 D1 89.79(1)
N1 Ca1 H1 89.79(1)
D1 Ca1 D1 86.05(0)
D1 Ca1 H1 86.05(0)

loop_
_geom_bond_atom_site_label_1
_geom_bond_atom_site_label_2
_geom_bond_distance
Ca1 N1 2.470(0)
Ca1 D1 2.650(0)
Ca1 H1 2.650(0)
Ca1 D2 2.098(0)
Ca1 H2 2.098(0)
